data_2002760
loop_
_publ_author_name
'Frerichs, D.'
'Park, C. H.'
'M\"uller-Buschbaum, Hk.'

_publ_section_title
;
 Zur Kenntnis zweier Formen des Zinkorthoarsenates: \a-Zn~3~(AsO~4~)~2~ und
 \b-Zn~3~(AsO~4~)~2~ / On Two Forms of Zinc Orthoarsenate: \a-Zn~3~(AsO~4~)~2~
 and \b-Zn~3~(AsO~4~)~2~
;
_journal_coden_ASTM ZNBSEN
_journal_issue 3
_journal_name_full
;
 Zeitschrift f\"ur Naturforschung, B: A Journal of Chemical Sciences
;
_journal_page_first 333
_journal_page_last 337
_journal_paper_doi 10.1515/znb-1996-0306
_journal_volume 51
_journal_year 1996
_chemical_formula_structural 'Zn3 (As O4)2'
_chemical_formula_sum 'As2 O8 Zn3'
_chemical_name_systematic 'Trizink bis(arsenate(V)) - \b'
_space_group_IT_number 14
_symmetry_cell_setting monoclinic
_symmetry_Int_Tables_number 14
_symmetry_space_group_name_Hall '-P 2yn'
_symmetry_space_group_name_H-M 'P 1 21/n 1'
_cell_angle_alpha 90
_cell_angle_beta 96.39(3)
_cell_angle_gamma 90
_cell_formula_units_Z 2
_cell_length_a 5.2805(9)
_cell_length_b 8.494(2)
_cell_length_c 7.726(3)
_cell_volume 344.4
_refine_ls_R_factor_all 0.1832
_cod_database_code 2002760

loop_
_symmetry_equiv_pos_as_xyz
x,y,z
1/2+x,1/2-y,1/2+z
-x,-y,-z
1/2-x,1/2+y,1/2-z

loop_
_atom_site_aniso_label
_atom_site_aniso_U_11
_atom_site_aniso_U_12
_atom_site_aniso_U_13
_atom_site_aniso_U_22
_atom_site_aniso_U_23
_atom_site_aniso_U_33
Zn1 0.0090(6) -0.0005(5) -0.0028(5) 0.0103(6) -0.0007(5) 0.0148(7)
Zn2 0.0167(10) 0.0031(9) -0.0007(9) 0.0224(12) 0.0031(10) 0.0302(13)
As1 0.0041(4) 0.0001(4) -0.0003(3) 0.0089(5) -0.0009(4) 0.0090(5)
O1 0.011(3) -0.005(3) 0.002(3) 0.022(4) 0.002(3) 0.019(4)
O2 0.015(4) 0.003(3) -0.004(3) 0.028(4) 0.001(4) 0.022(4)
O3 0.014(3) 0.001(3) 0.003(3) 0.020(4) 0.002(4) 0.041(5)
O4 0.032(5) -0.003(4) -0.003(3) 0.018(4) 0.003(3) 0.015(4)

loop_
_atom_site_label
_atom_site_type_symbol
_atom_site_symmetry_multiplicity
_atom_site_Wyckoff_symbol
_atom_site_fract_x
_atom_site_fract_y
_atom_site_fract_z
_atom_site_occupancy
_atom_site_attached_hydrogens
_atom_site_calc_flag
Zn1 Zn2+ 4 e -0.4103(3) 0.1384(2) 0.1119(2) 1. 0 d
Zn2 Zn2+ 2 b -0.5 0.5 0. 1. 0 d
As1 As5+ 4 e 0.0437(2) 0.30755(14) 0.19134(15) 1. 0 d
O1 O2- 4 e -0.0712(14) 0.1316(10) 0.2517(10) 1. 0 d
O2 O2- 4 e -0.1828(16) 0.3634(11) 0.0373(11) 1. 0 d
O3 O2- 4 e 0.3321(16) 0.3024(11) 0.1204(13) 1. 0 d
O4 O2- 4 e 0.0687(18) 0.4341(10) 0.363(1) 1. 0 d

loop_
_atom_type_symbol
_atom_type_oxidation_number
Zn2+ 2.000
As5+ 5.000
O2- -2.000
